data_4511002
loop_
_publ_author_name
'Varughese, Sunil'
'Desiraju, Gautam R.'

_publ_section_title
;
 Using Water as a Design Element in Crystal Engineering. Host&#x2212;Guest
 Compounds of Hydrated 3,5-Dihydroxybenzoic Acid
;
_journal_issue 9
_journal_name_full 'Crystal Growth &amp; Design'
_journal_page_first 4184
_journal_paper_doi 10.1021/cg100872w
_journal_volume 10
_journal_year 2010
_chemical_formula_moiety 'C8 H14 O4, 6(C7 H6 O4), 6(H2 O)'
_chemical_formula_sum 'C50 H57 O34'
_chemical_formula_weight 1201.96
_chemical_name_common '3,5-Dihydroxybenzoic acid diethyl succinate'
_chemical_name_systematic
; 
 ? 
;
_space_group_IT_number 1
_symmetry_cell_setting triclinic
_symmetry_space_group_name_Hall 'P 1'
_symmetry_space_group_name_H-M 'P 1'
_atom_sites_solution_hydrogens geom
_atom_sites_solution_primary direct
_atom_sites_solution_secondary difmap
_audit_creation_method SHELXL-97
_cell_angle_alpha 109.467(7)
_cell_angle_beta 90.876(7)
_cell_angle_gamma 113.693(4)
_cell_formula_units_Z 1
_cell_length_a 9.374(1)
_cell_length_b 11.126(1)
_cell_length_c 15.366(2)
_cell_measurement_reflns_used 1347
_cell_measurement_temperature 150(2)
_cell_measurement_theta_max 46.18
_cell_measurement_theta_min 4.26
_cell_volume 1362.8(3)
_computing_cell_refinement
;
CrystalClear-SM Expert 2.0 rc14 (Rigaku, 2009)
;
_computing_data_collection
;
CrystalClear-SM Expert 2.0 rc14 (Rigaku, 2009)
;
_computing_data_reduction
;
CrystalClear-SM Expert 2.0 rc14 (Rigaku, 2009)
;
_computing_molecular_graphics 'Material Studio 4.4'
_computing_structure_refinement 'SHELXTL (Sheldrick, 1997)'
_computing_structure_solution 'SHELXTL (Sheldrick, 1990)'
_diffrn_ambient_temperature 150(2)
_diffrn_measured_fraction_theta_full 0.997
_diffrn_measured_fraction_theta_max 0.997
_diffrn_measurement_device_type
;
Rigaku Mercury375R (2x2 bin mode)
;
_diffrn_measurement_method 'profile data from \w-scans'
_diffrn_radiation_monochromator graphite
_diffrn_radiation_source 'fine-focus sealed tube'
_diffrn_radiation_type MoK\a
_diffrn_radiation_wavelength 0.71073
_diffrn_reflns_av_R_equivalents 0.0198
_diffrn_reflns_av_sigmaI/netI 0.0354
_diffrn_reflns_limit_h_max 11
_diffrn_reflns_limit_h_min -11
_diffrn_reflns_limit_k_max 13
_diffrn_reflns_limit_k_min -13
_diffrn_reflns_limit_l_max 18
_diffrn_reflns_limit_l_min -18
_diffrn_reflns_number 11586
_diffrn_reflns_theta_full 25.10
_diffrn_reflns_theta_max 25.10
_diffrn_reflns_theta_min 3.01
_exptl_absorpt_coefficient_mu 0.126
_exptl_absorpt_correction_T_max 0.9826
_exptl_absorpt_correction_T_min 0.9753
_exptl_absorpt_correction_type multi-scan
_exptl_absorpt_process_details 'Jacobson, R. (1998) Private commounication'
_exptl_crystal_colour Colorless
_exptl_crystal_density_diffrn 1.465
_exptl_crystal_density_method 'not measured'
_exptl_crystal_description Blocks
_exptl_crystal_F_000 629
_exptl_crystal_size_max 0.20
_exptl_crystal_size_mid 0.18
_exptl_crystal_size_min 0.14
_refine_diff_density_max 0.503
_refine_diff_density_min -0.241
_refine_diff_density_rms 0.055
_refine_ls_abs_structure_details 'Flack H D (1983), Acta Cryst. A39, 876-881'
_refine_ls_abs_structure_Flack 0.0(5)
_refine_ls_extinction_method none
_refine_ls_goodness_of_fit_ref 1.089
_refine_ls_hydrogen_treatment mixed
_refine_ls_matrix_type full
_refine_ls_number_parameters 794
_refine_ls_number_reflns 9489
_refine_ls_number_restraints 12
_refine_ls_restrained_S_all 1.088
_refine_ls_R_factor_all 0.0507
_refine_ls_R_factor_gt 0.0465
_refine_ls_shift/su_max 0.004
_refine_ls_shift/su_mean 0.000
_refine_ls_structure_factor_coef Fsqd
_refine_ls_weighting_details 'calc w=1/[\s^2^(Fo^2^)+(0.0662P)^2^+0.6393P] where P=(Fo^2^+2Fc^2^)/3'
_refine_ls_weighting_scheme calc
_refine_ls_wR_factor_gt 0.1314
_refine_ls_wR_factor_ref 0.1350
_reflns_number_gt 8727
_reflns_number_total 9489
_reflns_threshold_expression >2sigma(I)
_cod_data_source_file 06_diethylsuccinate.CIF
_cod_data_source_block 6
_cod_depositor_comments
;
The following automatic conversions were performed:

'_symmetry_cell_setting' value 'Triclinic' changed to 'triclinic'
according to
/usr/data/users/saulius/automatic-downloads/retrospective/ACS/lib/dictionaries/cif_core.dic
dictionary named 'cif_core.dic' version 2.4.2 from
2011-04-26.

'_exptl_absorpt_correction_type' value 'Multi-scan'
changed to 'multi-scan' according to
/usr/data/users/saulius/automatic-downloads/retrospective/ACS/lib/dictionaries/cif_core.dic
dictionary named 'cif_core.dic' version 2.4.2 from 2011-04-26.

Automatic conversion script
Id: cif_fix_values 2281 2013-09-26 08:29:07Z andrius 
;
_cod_database_code 4511002

loop_
_symmetry_equiv_pos_as_xyz
'x, y, z'

loop_
_atom_site_label
_atom_site_type_symbol
_atom_site_fract_x
_atom_site_fract_y
_atom_site_fract_z
_atom_site_U_iso_or_equiv
_atom_site_adp_type
_atom_site_occupancy
_atom_site_symmetry_multiplicity
_atom_site_calc_flag
_atom_site_refinement_flags
O13 O 0.4449(3) 0.1499(3) 0.59915(16) 0.0517(7) Uani 1 1 d .
H13 H 0.4531 0.1878 0.6574 0.077 Uiso 1 1 calc R
O15 O -0.0687(3) 0.1356(2) 0.61266(14) 0.0299(5) Uani 1 1 d .
H15 H -0.1580 0.0995 0.5791 0.045 Uiso 1 1 calc R
O17A O 0.1498(3) -0.1560(2) 0.27650(14) 0.0317(5) Uani 1 1 d .
H17 H 0.1089 -0.2114 0.2209 0.048 Uiso 1 1 calc R
O17B O -0.0961(3) -0.1754(2) 0.28075(14) 0.0341(5) Uani 1 1 d .
O63 O 1.0328(3) 0.3404(2) 0.78728(14) 0.0315(5) Uani 1 1 d .
H63 H 0.9911 0.2764 0.7342 0.047 Uiso 1 1 calc R
O65 O 0.4987(3) 0.2765(2) 0.78854(14) 0.0354(5) Uani 1 1 d .
H65 H 0.4418 0.3059 0.8229 0.053 Uiso 1 1 calc R
O67A O 0.7970(2) 0.6299(2) 1.11166(14) 0.0296(5) Uani 1 1 d .
H67 H 0.8385 0.6888 1.1664 0.044 Uiso 1 1 calc R
O67B O 1.0423(3) 0.6451(2) 1.10941(15) 0.0320(5) Uani 1 1 d .
O94 O 0.6664(4) 0.3968(5) 0.5472(2) 0.1014(17) Uani 1 1 d D
C11 C 0.0962(4) -0.0283(3) 0.41901(19) 0.0224(6) Uani 1 1 d .
C12 C 0.2503(4) 0.0207(4) 0.4631(2) 0.0286(7) Uani 1 1 d .
H12 H 0.3250 -0.0034 0.4292 0.034 Uiso 1 1 calc R
C13 C 0.2923(4) 0.1049(4) 0.5567(2) 0.0308(7) Uani 1 1 d .
C14 C 0.1860(4) 0.1430(3) 0.6073(2) 0.0281(7) Uani 1 1 d .
H14 H 0.2165 0.2005 0.6721 0.034 Uiso 1 1 calc R
C15 C 0.0320(3) 0.0943(3) 0.56042(19) 0.0228(6) Uani 1 1 d .
C16 C -0.0137(4) 0.0087(3) 0.4669(2) 0.0245(7) Uani 1 1 d .
H16 H -0.1182 -0.0244 0.4357 0.029 Uiso 1 1 calc R
C17 C 0.0448(4) -0.1261(3) 0.3192(2) 0.0237(7) Uani 1 1 d .
C61 C 0.8491(4) 0.4914(3) 0.9730(2) 0.0219(6) Uani 1 1 d .
C62 C 0.9628(3) 0.4592(3) 0.9248(2) 0.0225(6) Uani 1 1 d .
H62 H 1.0694 0.4999 0.9552 0.027 Uiso 1 1 calc R
C63 C 0.9173(4) 0.3675(3) 0.8327(2) 0.0225(6) Uani 1 1 d .
C64 C 0.7625(4) 0.3078(3) 0.7880(2) 0.0252(6) Uani 1 1 d .
H64 H 0.7328 0.2454 0.7243 0.030 Uiso 1 1 calc R
C65 C 0.6503(4) 0.3394(3) 0.8368(2) 0.0241(7) Uani 1 1 d .
C66 C 0.6928(3) 0.4317(3) 0.9291(2) 0.0223(6) Uani 1 1 d .
H66 H 0.6163 0.4539 0.9621 0.027 Uiso 1 1 calc R
C67 C 0.9014(3) 0.5951(3) 1.07095(18) 0.0214(6) Uani 1 1 d .
H94A H 0.603(5) 0.434(6) 0.566(4) 0.087(18) Uiso 1 1 d D
O23 O 0.3807(3) 0.7264(2) 0.49333(15) 0.0324(5) Uani 1 1 d .
H23 H 0.4430 0.7151 0.4561 0.049 Uiso 1 1 calc R
O25 O -0.1482(3) 0.6784(3) 0.48641(15) 0.0340(6) Uani 1 1 d .
H25 H -0.1081 0.7361 0.5416 0.051 Uiso 1 1 calc R
O27A O 0.0938(3) 0.3817(2) 0.16805(14) 0.0283(5) Uani 1 1 d .
H27 H 0.0556 0.3224 0.1131 0.042 Uiso 1 1 calc R
O27B O -0.1542(3) 0.3598(2) 0.16666(14) 0.0296(5) Uani 1 1 d .
O33 O 0.4424(3) 0.8450(3) 0.68417(17) 0.0477(7) Uani 1 1 d D
O35 O 0.9559(2) 0.8623(2) 0.66433(14) 0.0314(5) Uani 1 1 d .
H35 H 1.0431 0.8926 0.6985 0.047 Uiso 1 1 calc R
O37A O 0.7459(3) 1.1684(3) 0.99825(15) 0.0321(5) Uani 1 1 d .
H37 H 0.7855 1.2265 1.0534 0.048 Uiso 1 1 calc R
O37B O 0.9981(3) 1.2007(2) 0.99273(15) 0.0297(5) Uani 1 1 d .
C21 C 0.0346(4) 0.5166(3) 0.30583(19) 0.0220(6) Uani 1 1 d .
C22 C 0.1905(4) 0.5727(3) 0.3510(2) 0.0227(6) Uani 1 1 d .
H22 H 0.2668 0.5477 0.3195 0.027 Uiso 1 1 calc R
C23 C 0.2299(4) 0.6664(3) 0.4437(2) 0.0239(7) Uani 1 1 d .
C24 C 0.1201(4) 0.7030(3) 0.4900(2) 0.0234(7) Uani 1 1 d .
H24 H 0.1493 0.7663 0.5535 0.028 Uiso 1 1 calc R
C25 C -0.0347(4) 0.6460(3) 0.4428(2) 0.0252(7) Uani 1 1 d .
C26 C -0.0778(4) 0.5530(3) 0.3502(2) 0.0230(6) Uani 1 1 d .
H26 H -0.1826 0.5148 0.3178 0.028 Uiso 1 1 calc R
C27 C -0.0151(4) 0.4111(3) 0.2065(2) 0.0229(6) Uani 1 1 d .
C31 C 0.8028(4) 1.0435(3) 0.8571(2) 0.0210(6) Uani 1 1 d .
C32 C 0.6452(4) 0.9898(3) 0.8154(2) 0.0256(7) Uani 1 1 d .
H32 H 0.5725 1.0169 0.8496 0.031 Uiso 1 1 calc R
C33 C 0.5978(4) 0.8966(4) 0.7234(2) 0.0301(7) Uani 1 1 d .
C34 C 0.7017(4) 0.8546(3) 0.6738(2) 0.0282(7) Uani 1 1 d .
H34 H 0.6667 0.7891 0.6109 0.034 Uiso 1 1 calc R
C35 C 0.8582(4) 0.9086(3) 0.7164(2) 0.0230(6) Uani 1 1 d .
C36 C 0.9107(4) 1.0050(3) 0.8078(2) 0.0215(6) Uani 1 1 d .
H36 H 1.0181 1.0441 0.8363 0.026 Uiso 1 1 calc R
C37 C 0.8561(4) 1.1444(3) 0.9558(2) 0.0208(6) Uani 1 1 d .
H33 H 0.423(5) 0.795(4) 0.6261(15) 0.056(13) Uiso 1 1 d D
O46 O 0.5137(3) 0.9934(2) 1.24202(14) 0.0272(5) Uani 1 1 d .
O52 O 0.3978(2) 0.3871(2) 1.07311(14) 0.0248(4) Uani 1 1 d .
O56 O 0.4108(3) 0.8555(2) 1.09187(15) 0.0326(5) Uani 1 1 d .
O59 O 0.5035(3) 0.5287(2) 1.22222(14) 0.0304(5) Uani 1 1 d .
C71 C 0.5451(4) 1.2291(3) 1.3167(2) 0.0360(8) Uani 1 1 d .
H71A H 0.5359 1.3088 1.3074 0.054 Uiso 1 1 calc R
H71B H 0.6548 1.2578 1.3431 0.054 Uiso 1 1 calc R
H71C H 0.4755 1.1997 1.3599 0.054 Uiso 1 1 calc R
C72 C 0.4977(4) 1.1076(3) 1.2241(2) 0.0309(7) Uani 1 1 d .
H72A H 0.3870 1.0774 1.1966 0.037 Uiso 1 1 calc R
H72B H 0.5670 1.1360 1.1797 0.037 Uiso 1 1 calc R
C73 C 0.4646(3) 0.8726(3) 1.1695(2) 0.0255(6) Uani 1 1 d .
C74 C 0.4842(4) 0.7621(3) 1.1975(2) 0.0285(7) Uani 1 1 d .
H74B H 0.4251 0.7504 1.2492 0.034 Uiso 1 1 calc R
H74A H 0.5975 0.7954 1.2213 0.034 Uiso 1 1 calc R
C75 C 0.4263(4) 0.6195(3) 1.1174(2) 0.0277(7) Uani 1 1 d .
H75B H 0.3125 0.5854 1.0943 0.033 Uiso 1 1 calc R
H75A H 0.4838 0.6317 1.0652 0.033 Uiso 1 1 calc R
C76 C 0.4481(4) 0.5118(3) 1.1442(2) 0.0232(6) Uani 1 1 d .
C77 C 0.4179(4) 0.2742(3) 1.0931(2) 0.0293(7) Uani 1 1 d .
H77B H 0.3529 0.2489 1.1400 0.035 Uiso 1 1 calc R
H77A H 0.5301 0.3054 1.1182 0.035 Uiso 1 1 calc R
C78 C 0.3658(4) 0.1500(3) 1.0028(2) 0.0323(7) Uani 1 1 d .
H78B H 0.3768 0.0718 1.0134 0.048 Uiso 1 1 calc R
H78A H 0.4316 0.1763 0.9572 0.048 Uiso 1 1 calc R
H78C H 0.2549 0.1206 0.9785 0.048 Uiso 1 1 calc R
O43 O 0.4606(3) 0.5117(3) 0.61669(15) 0.0397(6) Uani 1 1 d D
O45 O -0.0575(3) 0.4801(3) 0.63726(16) 0.0386(6) Uani 1 1 d .
H45 H -0.1448 0.4494 0.6031 0.058 Uiso 1 1 calc R
O47A O -0.0900(3) 0.1753(3) 0.30367(16) 0.0345(6) Uani 1 1 d .
H47 H -0.1060 0.1205 0.2477 0.052 Uiso 1 1 calc R
O47B O 0.1519(3) 0.1869(2) 0.29750(15) 0.0326(5) Uani 1 1 d .
C41 C 0.1045(4) 0.3197(3) 0.44019(19) 0.0204(6) Uani 1 1 d .
C42 C 0.2617(4) 0.3737(3) 0.4822(2) 0.0228(6) Uani 1 1 d .
H42 H 0.3360 0.3510 0.4471 0.027 Uiso 1 1 calc R
C43 C 0.3075(4) 0.4617(3) 0.5766(2) 0.0239(6) Uani 1 1 d .
C44 C 0.1990(4) 0.4963(3) 0.6277(2) 0.0248(7) Uani 1 1 d .
H44 H 0.2311 0.5564 0.6920 0.030 Uiso 1 1 calc R
C45 C 0.0437(4) 0.4424(3) 0.5842(2) 0.0246(7) Uani 1 1 d .
C46 C -0.0052(4) 0.3532(3) 0.4902(2) 0.0224(6) Uani 1 1 d .
H46 H -0.1118 0.3159 0.4608 0.027 Uiso 1 1 calc R
C47 C 0.0548(4) 0.2210(3) 0.3408(2) 0.0228(6) Uani 1 1 d .
H43 H 0.468(5) 0.534(4) 0.6733(14) 0.053(13) Uiso 1 1 d D
O53 O 1.0494(2) 0.6857(2) 0.80877(14) 0.0265(5) Uani 1 1 d .
H53 H 1.0072 0.6210 0.7559 0.040 Uiso 1 1 calc R
O55 O 0.5179(2) 0.6298(2) 0.80691(14) 0.0303(5) Uani 1 1 d .
H55 H 0.4611 0.6601 0.8410 0.046 Uiso 1 1 calc R
O57A O 1.0629(3) 1.0019(2) 1.12606(15) 0.0342(6) Uani 1 1 d .
H57 H 1.0784 1.0588 1.1813 0.051 Uiso 1 1 calc R
O57B O 0.8177(3) 0.9853(3) 1.13131(15) 0.0333(5) Uani 1 1 d .
C51 C 0.8681(3) 0.8475(3) 0.99157(19) 0.0195(6) Uani 1 1 d .
C52 C 0.9818(3) 0.8126(3) 0.9446(2) 0.0199(6) Uani 1 1 d .
H52 H 1.0885 0.8539 0.9750 0.024 Uiso 1 1 calc R
C53 C 0.9347(4) 0.7168(3) 0.8532(2) 0.0212(6) Uani 1 1 d .
C54 C 0.7810(4) 0.6569(3) 0.8077(2) 0.0236(7) Uani 1 1 d .
H54 H 0.7510 0.5916 0.7447 0.028 Uiso 1 1 calc R
C55 C 0.6699(4) 0.6933(3) 0.8553(2) 0.0212(6) Uani 1 1 d .
C56 C 0.7117(4) 0.7885(3) 0.9469(2) 0.0199(6) Uani 1 1 d .
H56 H 0.6356 0.8131 0.9788 0.024 Uiso 1 1 calc R
C57 C 0.9178(3) 0.9508(3) 1.08940(18) 0.0217(7) Uani 1 1 d .
O91 O 0.6463(3) 0.0269(3) 0.5132(2) 0.0554(7) Uani 1 1 d D
H91A H 0.574(4) 0.050(5) 0.532(3) 0.062(14) Uiso 1 1 d D
O93 O 0.2326(4) -0.0526(4) 0.7617(2) 0.0761(12) Uani 1 1 d D
H93A H 0.305(4) -0.057(5) 0.735(3) 0.050(13) Uiso 1 1 d D
O96 O 0.2984(3) 0.3522(3) 0.88117(17) 0.0437(6) Uani 1 1 d D
H96A H 0.215(3) 0.345(4) 0.860(2) 0.031(9) Uiso 1 1 d D
H96B H 0.282(5) 0.335(4) 0.929(2) 0.050(12) Uiso 1 1 d D
O95 O 0.3263(3) 0.7124(4) 0.90178(18) 0.0745(12) Uani 1 1 d D
H95A H 0.346(5) 0.745(4) 0.9592(14) 0.064(14) Uiso 1 1 d D
H95B H 0.236(3) 0.694(4) 0.877(2) 0.040(10) Uiso 1 1 d D
O92 O 0.6076(3) 0.7139(3) 0.40344(17) 0.0514(7) Uani 1 1 d .

loop_
_atom_site_aniso_label
_atom_site_aniso_U_11
_atom_site_aniso_U_22
_atom_site_aniso_U_33
_atom_site_aniso_U_23
_atom_site_aniso_U_13
_atom_site_aniso_U_12
O13 0.0258(13) 0.082(2) 0.0224(12) -0.0055(12) -0.0052(10) 0.0203(13)
O15 0.0297(11) 0.0355(11) 0.0187(10) 0.0014(8) 0.0011(8) 0.0156(9)
O17A 0.0302(12) 0.0380(12) 0.0179(10) -0.0032(9) 0.0014(9) 0.0170(10)
O17B 0.0293(12) 0.0424(13) 0.0201(11) -0.0042(9) -0.0036(9) 0.0185(10)
O63 0.0275(11) 0.0405(12) 0.0191(10) -0.0028(9) 0.0025(8) 0.0188(10)
O65 0.0248(11) 0.0455(13) 0.0220(11) -0.0027(9) -0.0053(9) 0.0143(10)
O67A 0.0281(11) 0.0368(12) 0.0197(10) 0.0012(9) 0.0026(9) 0.0176(10)
O67B 0.0262(12) 0.0357(12) 0.0225(11) -0.0015(9) -0.0020(9) 0.0126(10)
O94 0.051(2) 0.156(4) 0.0533(19) -0.044(2) -0.0221(15) 0.071(2)
C11 0.0290(16) 0.0200(14) 0.0177(14) 0.0065(11) 0.0002(12) 0.0105(12)
C12 0.0299(18) 0.0302(17) 0.0226(16) 0.0045(13) 0.0022(13) 0.0143(14)
C13 0.0236(16) 0.0405(18) 0.0194(15) 0.0069(13) -0.0017(12) 0.0090(13)
C14 0.0281(16) 0.0304(16) 0.0163(14) 0.0024(12) -0.0010(12) 0.0086(13)
C15 0.0269(16) 0.0242(14) 0.0183(14) 0.0073(12) 0.0048(12) 0.0125(12)
C16 0.0292(18) 0.0227(15) 0.0190(15) 0.0052(12) -0.0019(13) 0.0111(13)
C17 0.0293(18) 0.0214(15) 0.0223(15) 0.0070(12) 0.0024(13) 0.0135(13)
C61 0.0216(16) 0.0225(15) 0.0191(14) 0.0060(12) 0.0040(12) 0.0087(13)
C62 0.0223(15) 0.0214(14) 0.0228(15) 0.0058(12) 0.0017(12) 0.0105(12)
C63 0.0256(16) 0.0234(15) 0.0196(15) 0.0059(12) 0.0042(12) 0.0134(13)
C64 0.0323(17) 0.0230(14) 0.0173(14) 0.0026(11) 0.0001(12) 0.0131(12)
C65 0.0208(16) 0.0239(15) 0.0232(16) 0.0075(13) -0.0012(12) 0.0067(12)
C66 0.0239(15) 0.0247(14) 0.0186(14) 0.0071(11) 0.0044(11) 0.0114(12)
C67 0.0176(15) 0.0235(15) 0.0195(15) 0.0062(12) 0.0044(12) 0.0069(12)
O23 0.0241(11) 0.0416(13) 0.0186(11) -0.0026(9) -0.0020(9) 0.0132(10)
O25 0.0344(13) 0.0400(13) 0.0209(11) -0.0019(9) 0.0039(9) 0.0202(11)
O27A 0.0276(12) 0.0377(12) 0.0130(10) -0.0028(9) 0.0018(9) 0.0175(10)
O27B 0.0225(12) 0.0336(12) 0.0204(11) -0.0019(9) -0.0012(9) 0.0101(10)
O33 0.0260(13) 0.0717(19) 0.0229(12) -0.0117(12) -0.0074(10) 0.0236(13)
O35 0.0243(12) 0.0396(13) 0.0223(11) -0.0002(10) 0.0039(9) 0.0156(10)
O37A 0.0297(13) 0.0390(13) 0.0199(11) -0.0004(9) 0.0011(9) 0.0167(11)
O37B 0.0260(13) 0.0345(12) 0.0197(11) -0.0015(9) -0.0043(9) 0.0144(10)
C21 0.0271(16) 0.0213(15) 0.0147(14) 0.0046(12) 0.0018(12) 0.0093(13)
C22 0.0247(16) 0.0230(15) 0.0170(14) 0.0060(12) 0.0022(12) 0.0082(12)
C23 0.0274(17) 0.0271(16) 0.0156(14) 0.0055(12) 0.0013(12) 0.0121(13)
C24 0.0301(17) 0.0235(15) 0.0132(13) 0.0033(11) 0.0023(12) 0.0112(13)
C25 0.0276(17) 0.0257(15) 0.0210(15) 0.0049(12) 0.0069(13) 0.0132(13)
C26 0.0220(15) 0.0262(15) 0.0171(14) 0.0055(12) 0.0004(11) 0.0090(13)
C27 0.0253(15) 0.0246(15) 0.0164(13) 0.0051(11) 0.0018(11) 0.0105(12)
C31 0.0263(16) 0.0188(14) 0.0168(14) 0.0045(11) 0.0010(12) 0.0104(13)
C32 0.0257(17) 0.0299(17) 0.0215(15) 0.0061(13) 0.0029(12) 0.0150(14)
C33 0.0269(17) 0.0334(17) 0.0253(16) 0.0042(13) -0.0021(13) 0.0143(14)
C34 0.0289(17) 0.0312(17) 0.0140(14) -0.0015(12) -0.0009(12) 0.0110(14)
C35 0.0260(16) 0.0225(15) 0.0219(15) 0.0079(12) 0.0046(12) 0.0121(13)
C36 0.0216(15) 0.0212(14) 0.0206(15) 0.0060(12) 0.0006(12) 0.0099(12)
C37 0.0232(16) 0.0218(15) 0.0158(14) 0.0030(12) 0.0012(12) 0.0116(12)
O46 0.0327(12) 0.0255(10) 0.0220(11) 0.0053(8) -0.0019(9) 0.0143(9)
O52 0.0291(11) 0.0231(10) 0.0217(10) 0.0073(8) 0.0029(8) 0.0117(9)
O56 0.0406(13) 0.0327(12) 0.0239(11) 0.0070(9) -0.0020(10) 0.0182(10)
O59 0.0366(12) 0.0310(12) 0.0202(11) 0.0066(9) -0.0014(9) 0.0140(10)
C71 0.041(2) 0.0264(17) 0.0352(18) 0.0034(14) 0.0019(15) 0.0157(15)
C72 0.0343(18) 0.0246(16) 0.0349(18) 0.0098(14) 0.0033(14) 0.0149(14)
C73 0.0230(15) 0.0255(16) 0.0270(16) 0.0071(13) 0.0034(12) 0.0118(13)
C74 0.0332(17) 0.0251(16) 0.0244(15) 0.0055(12) -0.0009(13) 0.0129(14)
C75 0.0358(17) 0.0276(16) 0.0176(14) 0.0047(12) 0.0024(12) 0.0148(14)
C76 0.0207(13) 0.0237(14) 0.0201(14) 0.0035(11) 0.0049(11) 0.0084(11)
C77 0.0401(18) 0.0244(15) 0.0276(16) 0.0096(13) -0.0002(13) 0.0181(14)
C78 0.0382(18) 0.0241(15) 0.0301(17) 0.0071(13) -0.0007(14) 0.0118(14)
O43 0.0266(13) 0.0603(16) 0.0192(12) -0.0064(11) -0.0035(10) 0.0236(12)
O45 0.0284(11) 0.0561(16) 0.0196(11) -0.0091(10) -0.0018(9) 0.0259(11)
O47A 0.0309(13) 0.0386(13) 0.0208(11) -0.0054(9) -0.0089(9) 0.0159(11)
O47B 0.0340(13) 0.0403(13) 0.0180(11) -0.0014(10) 0.0021(9) 0.0207(11)
C41 0.0270(16) 0.0202(14) 0.0158(14) 0.0062(11) 0.0021(12) 0.0124(12)
C42 0.0230(16) 0.0274(16) 0.0177(14) 0.0041(12) 0.0053(12) 0.0139(13)
C43 0.0198(15) 0.0279(16) 0.0177(14) 0.0015(12) -0.0028(11) 0.0100(13)
C44 0.0267(16) 0.0283(15) 0.0157(14) 0.0014(12) 0.0004(12) 0.0140(13)
C45 0.0266(16) 0.0298(15) 0.0180(14) 0.0040(12) 0.0054(12) 0.0165(13)
C46 0.0234(15) 0.0276(15) 0.0158(14) 0.0060(12) 0.0002(11) 0.0123(12)
C47 0.0251(16) 0.0254(15) 0.0192(15) 0.0075(12) 0.0012(12) 0.0128(13)
O53 0.0209(11) 0.0350(12) 0.0175(10) -0.0021(9) 0.0016(8) 0.0159(9)
O55 0.0225(11) 0.0382(12) 0.0199(11) -0.0010(9) -0.0030(9) 0.0128(10)
O57A 0.0238(12) 0.0425(14) 0.0216(11) -0.0032(10) -0.0027(9) 0.0126(10)
O57B 0.0293(12) 0.0377(13) 0.0244(11) -0.0021(10) 0.0011(9) 0.0176(10)
C51 0.0216(15) 0.0203(14) 0.0179(14) 0.0081(12) 0.0031(12) 0.0095(12)
C52 0.0182(15) 0.0198(14) 0.0196(14) 0.0048(12) -0.0002(11) 0.0083(12)
C53 0.0245(16) 0.0216(14) 0.0211(14) 0.0080(12) 0.0054(12) 0.0132(12)
C54 0.0276(17) 0.0212(15) 0.0150(14) 0.0003(11) -0.0010(12) 0.0092(13)
C55 0.0206(15) 0.0197(14) 0.0219(15) 0.0076(12) -0.0009(12) 0.0077(12)
C56 0.0205(15) 0.0234(15) 0.0186(14) 0.0084(12) 0.0060(12) 0.0114(12)
C57 0.0220(16) 0.0232(15) 0.0177(16) 0.0040(13) 0.0015(12) 0.0105(13)
O91 0.0440(16) 0.0470(16) 0.0577(18) 0.0006(13) -0.0147(13) 0.0189(13)
O93 0.058(2) 0.120(3) 0.0405(16) -0.0173(17) -0.0089(14) 0.067(2)
O96 0.0401(14) 0.0773(19) 0.0288(13) 0.0215(13) 0.0075(11) 0.0381(14)
O95 0.0367(16) 0.145(3) 0.0218(13) -0.0122(16) -0.0077(11) 0.0558(19)
O92 0.0332(13) 0.0799(19) 0.0282(12) 0.0055(12) 0.0052(10) 0.0238(13)

loop_
_atom_type_symbol
_atom_type_description
_atom_type_scat_dispersion_real
_atom_type_scat_dispersion_imag
_atom_type_scat_source
C C 0.0033 0.0016 'International Tables Vol C Tables 4.2.6.8 and 6.1.1.4'
H H 0.0000 0.0000 'International Tables Vol C Tables 4.2.6.8 and 6.1.1.4'
O O 0.0106 0.0060 'International Tables Vol C Tables 4.2.6.8 and 6.1.1.4'

loop_
_geom_angle_atom_site_label_1
_geom_angle_atom_site_label_2
_geom_angle_atom_site_label_3
_geom_angle
C16 C11 C12 121.5(3)
C16 C11 C17 118.6(3)
C12 C11 C17 119.8(3)
C13 C12 C11 118.6(3)
C12 C13 O13 117.5(3)
C12 C13 C14 121.8(3)
O13 C13 C14 120.8(3)
C13 C14 C15 118.4(3)
O15 C15 C16 122.4(3)
O15 C15 C14 116.5(3)
C16 C15 C14 121.1(3)
C15 C16 C11 118.7(3)
O17B C17 O17A 123.1(3)
O17B C17 C11 119.8(3)
O17A C17 C11 117.1(3)
C66 C61 C62 120.9(3)
C66 C61 C67 120.9(3)
C62 C61 C67 118.2(3)
C63 C62 C61 118.9(3)
O63 C63 C62 117.2(3)
O63 C63 C64 121.9(3)
C62 C63 C64 120.9(3)
C63 C64 C65 119.8(3)
O65 C65 C66 122.5(3)
O65 C65 C64 116.9(3)
C66 C65 C64 120.6(3)
C65 C66 C61 119.0(3)
O67B C67 O67A 123.4(2)
O67B C67 C61 119.5(3)
O67A C67 C61 117.0(3)
C26 C21 C22 122.0(3)
C26 C21 C27 118.5(3)
C22 C21 C27 119.5(3)
C23 C22 C21 117.5(3)
O23 C23 C24 117.0(3)
O23 C23 C22 121.3(3)
C24 C23 C22 121.7(3)
C23 C24 C25 119.5(3)
O25 C25 C26 118.2(3)
O25 C25 C24 121.4(3)
C26 C25 C24 120.4(3)
C21 C26 C25 118.9(3)
O27B C27 O27A 124.3(3)
O27B C27 C21 119.6(3)
O27A C27 C21 116.1(3)
C36 C31 C32 121.4(3)
C36 C31 C37 119.4(3)
C32 C31 C37 119.2(3)
C33 C32 C31 118.5(3)
O33 C33 C34 121.4(3)
O33 C33 C32 117.4(3)
C34 C33 C32 121.1(3)
C33 C34 C35 119.7(3)
O35 C35 C36 122.1(3)
O35 C35 C34 117.3(3)
C36 C35 C34 120.6(3)
C35 C36 C31 118.6(3)
O37B C37 O37A 124.2(3)
O37B C37 C31 120.5(3)
O37A C37 C31 115.3(3)
C73 O46 C72 115.8(2)
C76 O52 C77 116.5(2)
O46 C72 C71 107.1(3)
O56 C73 O46 123.7(3)
O56 C73 C74 125.6(3)
O46 C73 C74 110.7(2)
C73 C74 C75 113.2(2)
C76 C75 C74 113.3(2)
O59 C76 O52 121.3(3)
O59 C76 C75 125.9(3)
O52 C76 C75 112.8(3)
O52 C77 C78 107.0(2)
C46 C41 C42 121.4(3)
C46 C41 C47 120.2(3)
C42 C41 C47 118.5(3)
C43 C42 C41 118.7(3)
O43 C43 C44 121.5(3)
O43 C43 C42 117.9(3)
C44 C43 C42 120.7(3)
C45 C44 C43 119.6(3)
O45 C45 C44 117.2(3)
O45 C45 C46 122.0(3)
C44 C45 C46 120.8(3)
C41 C46 C45 118.9(3)
O47B C47 O47A 123.2(3)
O47B C47 C41 119.9(3)
O47A C47 C41 116.9(3)
C56 C51 C52 121.0(3)
C56 C51 C57 120.2(3)
C52 C51 C57 118.8(3)
C53 C52 C51 118.4(3)
C54 C53 O53 121.4(3)
C54 C53 C52 121.6(3)
O53 C53 C52 117.0(3)
C53 C54 C55 119.2(3)
O55 C55 C56 121.9(3)
O55 C55 C54 116.9(2)
C56 C55 C54 121.2(3)
C55 C56 C51 118.6(3)
O57B C57 O57A 123.6(3)
O57B C57 C51 119.3(3)
O57A C57 C51 117.1(3)

loop_
_geom_bond_atom_site_label_1
_geom_bond_atom_site_label_2
_geom_bond_distance
O13 C13 1.378(4)
O15 C15 1.369(4)
O17A C17 1.283(4)
O17B C17 1.254(4)
O63 C63 1.376(4)
O65 C65 1.371(4)
O67A C67 1.289(3)
O67B C67 1.253(4)
C11 C16 1.390(4)
C11 C12 1.391(4)
C11 C17 1.487(4)
C12 C13 1.374(4)
C13 C14 1.386(5)
C14 C15 1.406(4)
C15 C16 1.378(4)
C61 C66 1.389(4)
C61 C62 1.403(4)
C61 C67 1.484(4)
C62 C63 1.377(4)
C63 C64 1.382(5)
C64 C65 1.392(5)
C65 C66 1.382(4)
O23 C23 1.377(4)
O25 C25 1.370(4)
O27A C27 1.287(4)
O27B C27 1.244(4)
O33 C33 1.373(4)
O35 C35 1.367(4)
O37A C37 1.300(4)
O37B C37 1.247(4)
C21 C26 1.385(4)
C21 C22 1.398(4)
C21 C27 1.506(4)
C22 C23 1.393(4)
C23 C24 1.377(5)
C24 C25 1.399(5)
C25 C26 1.387(4)
C31 C36 1.391(4)
C31 C32 1.399(4)
C31 C37 1.484(4)
C32 C33 1.380(4)
C33 C34 1.378(5)
C34 C35 1.394(5)
C35 C36 1.385(4)
O46 C73 1.322(3)
O46 C72 1.449(4)
O52 C76 1.337(3)
O52 C77 1.467(4)
O56 C73 1.211(4)
O59 C76 1.223(4)
C71 C72 1.505(4)
C73 C74 1.503(4)
C74 C75 1.521(4)
C75 C76 1.474(5)
C77 C78 1.494(4)
O43 C43 1.361(4)
O45 C45 1.362(4)
O47A C47 1.287(4)
O47B C47 1.242(4)
C41 C46 1.388(4)
C41 C42 1.397(4)
C41 C47 1.484(4)
C42 C43 1.394(4)
C43 C44 1.391(4)
C44 C45 1.389(4)
C45 C46 1.394(4)
O53 C53 1.380(4)
O55 C55 1.375(4)
O57A C57 1.277(4)
O57B C57 1.259(4)
C51 C56 1.395(4)
C51 C52 1.406(4)
C51 C57 1.481(4)
C52 C53 1.381(4)
C53 C54 1.377(4)
C54 C55 1.395(4)
C55 C56 1.384(4)
